data_4116655
loop_
_publ_author_name
'Chuan He'
'Stephen J. Lippard'

_publ_section_title
;
 Aminoguanidinium Hydrolysis Effected by a Hydroxo-Bridged Dicobalt(II)
 Complex as a Functional Model for Arginase and Catalyzed by Mononuclear
 Cobalt(II) Complexes
;
_journal_name_full 'Journal of the American Chemical Society'
_journal_page_first 105
_journal_page_last 113
_journal_paper_doi 10.1021/ja972524d
_journal_volume 120
_journal_year 1998
_chemical_formula_sum 'C38.25 H65.75 Co2 N4 O20.38'
_chemical_formula_weight 1025.56
_chemical_name_systematic
; 
 ? 
;
_space_group_IT_number 2
_symmetry_cell_setting triclinic
_symmetry_space_group_name_Hall '-P 1'
_symmetry_space_group_name_H-M 'P -1'
_atom_sites_solution_hydrogens geom
_atom_sites_solution_primary direct
_atom_sites_solution_secondary difmap
_audit_creation_method SHELXL
_cell_angle_alpha 70.3790(10)
_cell_angle_beta 89.5860(10)
_cell_angle_gamma 85.6410(10)
_cell_formula_units_Z 4
_cell_length_a 11.6456(2)
_cell_length_b 18.8160(2)
_cell_length_c 23.1313(5)
_cell_measurement_temperature 293(2)
_cell_volume 4759.59(14)
_computing_structure_refinement 'SHELXL-93 (Sheldrick, 1993)'
_computing_structure_solution 'SHELXS-86 (Sheldrick, 1990)'
_diffrn_ambient_temperature 293(2)
_diffrn_radiation_monochromator graphite
_diffrn_radiation_source 'fine-focus sealed tube'
_diffrn_radiation_type MoK\a
_diffrn_radiation_wavelength 0.71073
_diffrn_reflns_av_R_equivalents 0.0331
_diffrn_reflns_av_sigmaI/netI 0.0756
_diffrn_reflns_limit_h_max 14
_diffrn_reflns_limit_h_min -15
_diffrn_reflns_limit_k_max 24
_diffrn_reflns_limit_k_min -25
_diffrn_reflns_limit_l_max 30
_diffrn_reflns_limit_l_min -15
_diffrn_reflns_number 20697
_diffrn_reflns_theta_max 23.00
_diffrn_reflns_theta_min 1.15
_exptl_absorpt_coefficient_mu 0.777
_exptl_crystal_density_diffrn 1.431
_exptl_crystal_F_000 2161
_refine_diff_density_max 0.901
_refine_diff_density_min -0.579
_refine_diff_density_rms 0.085
_refine_ls_extinction_method none
_refine_ls_goodness_of_fit_all 1.043
_refine_ls_goodness_of_fit_obs 1.126
_refine_ls_matrix_type full
_refine_ls_number_parameters 1124
_refine_ls_number_reflns 12236
_refine_ls_number_restraints 0
_refine_ls_restrained_S_all 1.058
_refine_ls_restrained_S_obs 1.126
_refine_ls_R_factor_all 0.0960
_refine_ls_R_factor_obs 0.0597
_refine_ls_shift/esd_max 0.030
_refine_ls_shift/esd_mean 0.001
_refine_ls_structure_factor_coef Fsqd
_refine_ls_weighting_details 'w=1/[\s^2^(Fo^2^)+(0.0752P)^2^+8.7524P] where P=(Fo^2^+2Fc^2^)/3'
_refine_ls_weighting_scheme calc
_refine_ls_wR_factor_all 0.1664
_refine_ls_wR_factor_obs 0.1456
_reflns_number_observed 9044
_reflns_number_total 12927
_reflns_observed_criterion >2sigma(I)
_cod_data_source_file ja972524d_1.cif
_cod_data_source_block compound1
_cod_depositor_comments
;
The following automatic conversions were performed:

'_refine_ls_weighting_scheme' value 'calc
w=1/[\s^2^(Fo^2^)+(0.0752P)^2^+8.7524P] where P=(Fo^2^+2Fc^2^)/3' was
changed to 'calc'. New tag '_refine_ls_weighting_details' was
created. The value of the new tag was set to
'w=1/[\s^2^(Fo^2^)+(0.0752P)^2^+8.7524P] where P=(Fo^2^+2Fc^2^)/3'.

Automatic conversion script
Id: cif_fix_values 3143 2015-03-26 13:38:13Z robertas 
;
_cod_database_code 4116655

loop_
_symmetry_equiv_pos_as_xyz
'x, y, z'
'-x, -y, -z'

loop_
_atom_site_aniso_label
_atom_site_aniso_U_11
_atom_site_aniso_U_22
_atom_site_aniso_U_33
_atom_site_aniso_U_23
_atom_site_aniso_U_13
_atom_site_aniso_U_12
Co1 0.0460(5) 0.0247(5) 0.0232(5) -0.0091(4) -0.0050(4) 0.0055(4)
Co2 0.0228(4) 0.0311(5) 0.0225(5) -0.0044(4) 0.0020(3) -0.0024(4)
O101 0.030(2) 0.035(3) 0.024(3) -0.008(2) -0.005(2) 0.000(2)
O102 0.021(2) 0.034(3) 0.031(2) -0.011(2) 0.002(2) 0.002(2)
O103 0.030(2) 0.030(2) 0.025(3) -0.006(2) 0.006(2) -0.003(2)
O104 0.032(2) 0.024(2) 0.022(2) -0.007(2) -0.002(2) -0.002(2)
O201 0.029(2) 0.036(3) 0.028(2) -0.012(2) 0.003(2) 0.006(2)
O202 0.035(2) 0.033(3) 0.022(3) -0.003(2) -0.002(2) 0.003(2)
O203 0.022(2) 0.055(3) 0.025(2) -0.015(2) 0.003(2) -0.004(2)
O204 0.029(2) 0.033(2) 0.017(2) -0.011(2) 0.000(2) 0.000(2)
N101 0.021(3) 0.020(3) 0.023(3) -0.008(2) -0.003(2) -0.002(2)
N201 0.015(2) 0.020(3) 0.017(3) -0.005(2) -0.001(2) -0.001(2)
C101 0.028(3) 0.018(3) 0.025(4) -0.008(3) -0.004(3) -0.007(3)
C102 0.017(3) 0.020(3) 0.030(4) -0.006(3) -0.001(3) -0.005(2)
C103 0.022(3) 0.022(3) 0.023(3) -0.008(3) -0.004(3) -0.009(3)
C104 0.033(4) 0.024(3) 0.035(4) -0.007(3) 0.001(3) -0.004(3)
C105 0.027(4) 0.034(4) 0.056(5) -0.009(3) 0.004(3) 0.002(3)
C106 0.048(4) 0.026(4) 0.036(4) -0.004(3) -0.014(3) -0.001(3)
C107 0.026(3) 0.019(3) 0.025(3) -0.007(3) 0.001(3) -0.003(3)
C108 0.030(3) 0.019(3) 0.029(4) -0.006(3) -0.001(3) -0.002(3)
C109 0.023(3) 0.022(3) 0.033(4) -0.008(3) 0.003(3) -0.001(3)
C110 0.029(3) 0.020(3) 0.037(4) -0.003(3) -0.009(3) -0.001(3)
C111 0.024(3) 0.023(3) 0.022(3) -0.005(3) -0.010(3) 0.000(3)
C112 0.032(3) 0.019(3) 0.024(3) -0.002(3) -0.004(3) 0.001(3)
C201 0.028(3) 0.020(3) 0.023(4) -0.006(3) -0.003(3) -0.010(3)
C202 0.024(3) 0.013(3) 0.028(4) -0.009(3) 0.006(3) -0.004(2)
C203 0.019(3) 0.022(3) 0.027(4) -0.011(3) 0.004(3) -0.004(2)
C204 0.025(3) 0.044(4) 0.033(4) -0.013(3) -0.001(3) -0.010(3)
C205 0.023(3) 0.046(4) 0.033(4) -0.019(3) -0.002(3) 0.008(3)
C206 0.029(3) 0.037(4) 0.024(4) -0.005(3) 0.001(3) -0.009(3)
C207 0.014(3) 0.027(3) 0.022(3) -0.007(3) 0.002(2) -0.002(2)
C208 0.017(3) 0.027(3) 0.028(3) -0.004(3) 0.004(3) -0.003(3)
C209 0.016(3) 0.026(3) 0.027(3) -0.010(3) 0.001(3) 0.003(2)
C210 0.023(3) 0.018(3) 0.029(4) -0.005(3) -0.004(3) 0.003(3)
C211 0.020(3) 0.025(3) 0.021(3) -0.005(3) -0.003(2) -0.002(3)
C212 0.017(3) 0.028(3) 0.024(3) -0.011(3) -0.005(2) 0.002(2)
C301 0.021(3) 0.017(3) 0.022(3) -0.007(3) 0.007(2) -0.006(2)
C302 0.019(3) 0.015(3) 0.018(3) -0.005(2) 0.000(2) -0.001(2)
C303 0.018(3) 0.025(3) 0.019(3) -0.010(3) 0.004(2) -0.006(3)
C304 0.021(3) 0.020(3) 0.021(3) -0.008(3) 0.005(2) -0.011(2)
C305 0.026(3) 0.020(3) 0.017(3) -0.007(3) -0.002(2) 0.000(3)
C306 0.024(3) 0.022(3) 0.013(3) -0.009(3) 0.003(2) -0.002(3)
C307 0.026(3) 0.034(4) 0.028(4) -0.013(3) -0.002(3) -0.005(3)
C308 0.033(4) 0.023(3) 0.031(4) -0.008(3) -0.004(3) -0.002(3)
N1 0.050(4) 0.042(4) 0.051(4) -0.005(3) -0.001(3) 0.000(3)
N2 0.034(4) 0.078(5) 0.049(4) -0.032(4) 0.014(3) -0.023(4)
O2 0.113(5) 0.027(3) 0.096(5) -0.008(3) -0.011(4) -0.021(3)
O4 0.043(3) 0.060(3) 0.039(3) -0.008(2) 0.007(2) -0.008(3)
O5 0.056(4) 0.128(6) 0.068(4) -0.048(4) 0.043(3) -0.024(3)
O6 0.032(3) 0.076(4) 0.043(3) -0.020(3) 0.002(2) 0.002(2)
O8 0.066(3) 0.047(3) 0.025(3) -0.013(2) -0.010(2) 0.003(2)
C1 0.100(7) 0.059(6) 0.029(5) -0.006(4) -0.004(4) 0.021(5)
O9 0.042(3) 0.032(3) 0.057(3) -0.007(2) -0.007(2) -0.013(2)
C2 0.065(5) 0.039(5) 0.077(6) -0.010(4) 0.004(4) -0.021(4)
O10 0.035(2) 0.035(3) 0.028(2) -0.016(2) 0.002(2) -0.003(2)
Co3 0.0252(4) 0.0306(5) 0.0242(5) -0.0046(4) -0.0014(4) -0.0051(4)
Co4 0.0331(5) 0.0267(5) 0.0255(5) -0.0094(4) -0.0001(4) -0.0008(4)
O401 0.061(3) 0.040(3) 0.030(3) -0.005(2) 0.011(2) -0.010(2)
O402 0.026(2) 0.037(3) 0.046(3) -0.001(2) 0.000(2) -0.013(2)
O403 0.033(2) 0.036(3) 0.027(3) -0.015(2) 0.001(2) -0.009(2)
O404 0.019(2) 0.035(2) 0.022(2) -0.008(2) -0.003(2) -0.005(2)
O501 0.028(2) 0.046(3) 0.046(3) -0.024(2) 0.006(2) -0.014(2)
O502 0.030(2) 0.043(3) 0.034(3) -0.005(2) 0.006(2) -0.009(2)
O503 0.039(3) 0.033(3) 0.024(2) -0.009(2) 0.004(2) -0.004(2)
O504 0.029(2) 0.029(2) 0.031(3) -0.006(2) -0.005(2) -0.004(2)
N401 0.020(2) 0.021(3) 0.019(3) -0.008(2) 0.002(2) -0.006(2)
N501 0.024(3) 0.020(3) 0.022(3) -0.004(2) 0.005(2) -0.004(2)
C401 0.021(3) 0.020(3) 0.033(4) 0.000(3) 0.007(3) 0.008(3)
C402 0.031(3) 0.021(3) 0.027(4) -0.011(3) 0.000(3) -0.002(3)
C403 0.028(3) 0.015(3) 0.023(3) -0.003(3) 0.001(3) 0.001(3)
C404 0.021(3) 0.039(4) 0.046(4) -0.004(3) 0.001(3) 0.004(3)
C405 0.036(4) 0.046(4) 0.050(5) -0.021(4) 0.003(3) -0.020(3)
C406 0.031(3) 0.040(4) 0.023(3) -0.009(3) 0.006(3) -0.004(3)
C407 0.020(3) 0.028(3) 0.024(3) -0.004(3) -0.001(3) -0.003(3)
C408 0.016(3) 0.040(4) 0.032(4) -0.010(3) 0.001(3) -0.009(3)
C409 0.025(3) 0.029(4) 0.032(4) -0.013(3) 0.001(3) -0.013(3)
C410 0.024(3) 0.026(3) 0.032(4) -0.010(3) 0.006(3) -0.006(3)
C411 0.022(3) 0.028(3) 0.020(3) -0.005(3) 0.003(2) -0.002(3)
C412 0.022(3) 0.028(3) 0.027(3) -0.011(3) 0.009(3) -0.005(3)
C501 0.023(3) 0.019(3) 0.035(4) -0.004(3) 0.008(3) 0.003(3)
C502 0.015(3) 0.027(4) 0.036(4) -0.013(3) 0.001(3) 0.002(3)
C503 0.026(3) 0.032(4) 0.023(4) -0.012(3) 0.007(3) 0.001(3)
C504 0.032(4) 0.026(4) 0.045(4) -0.002(3) -0.001(3) 0.003(3)
C505 0.031(4) 0.029(4) 0.056(5) -0.004(3) -0.004(3) -0.010(3)
C506 0.079(5) 0.040(4) 0.027(4) -0.005(3) 0.023(4) -0.011(4)
C507 0.025(3) 0.022(3) 0.030(4) -0.005(3) 0.004(3) -0.003(3)
C508 0.028(3) 0.018(3) 0.040(4) -0.008(3) 0.004(3) -0.007(3)
C509 0.020(3) 0.024(3) 0.037(4) -0.006(3) 0.004(3) -0.004(3)
C510 0.030(4) 0.023(4) 0.042(4) -0.005(3) 0.015(3) -0.003(3)
C511 0.037(4) 0.025(4) 0.023(3) -0.001(3) 0.013(3) -0.003(3)
C512 0.037(4) 0.023(4) 0.029(4) 0.002(3) 0.005(3) -0.008(3)
C601 0.017(3) 0.022(3) 0.020(3) -0.009(3) -0.002(2) 0.000(2)
C602 0.020(3) 0.025(3) 0.016(3) -0.008(3) 0.000(2) -0.005(3)
C603 0.025(3) 0.023(3) 0.020(3) -0.013(3) 0.002(3) -0.004(3)
C604 0.030(3) 0.026(4) 0.020(3) -0.011(3) -0.002(3) 0.004(3)
C605 0.019(3) 0.023(3) 0.021(3) -0.011(3) -0.003(2) 0.001(3)
C606 0.022(3) 0.019(3) 0.021(3) -0.007(3) 0.000(3) -0.005(3)
C607 0.039(4) 0.021(3) 0.035(4) -0.013(3) 0.006(3) -0.003(3)
C608 0.026(3) 0.034(4) 0.038(4) -0.015(3) 0.005(3) -0.002(3)
N3 0.060(5) 0.046(4) 0.049(4) -0.018(3) 0.006(4) 0.010(3)
N4 0.043(4) 0.105(6) 0.045(5) -0.037(4) -0.013(4) 0.021(4)
O11 0.055(3) 0.044(3) 0.040(3) -0.013(2) 0.001(2) 0.019(2)
O12 0.102(5) 0.148(7) 0.058(4) -0.046(4) -0.004(4) 0.064(5)
O13 0.053(4) 0.072(4) 0.079(4) -0.008(3) -0.003(3) 0.021(3)
O14 0.039(3) 0.085(4) 0.055(4) -0.033(3) -0.004(3) -0.010(3)
O15 0.065(4) 0.215(9) 0.073(5) -0.078(5) -0.039(4) 0.025(5)
O16 0.050(3) 0.070(4) 0.037(3) -0.006(3) -0.007(2) 0.006(3)
O17 0.081(4) 0.093(4) 0.027(3) -0.020(3) -0.002(3) 0.029(3)
C4 0.086(7) 0.118(9) 0.039(5) -0.015(5) -0.001(5) 0.012(6)
O18 0.104(5) 0.037(3) 0.076(4) -0.023(3) -0.018(3) -0.020(3)
C5 0.156(11) 0.053(6) 0.108(9) -0.034(6) 0.030(8) -0.040(7)
O19 0.041(3) 0.033(3) 0.051(3) -0.011(2) 0.003(2) 0.006(2)
C6 0.061(5) 0.041(5) 0.067(6) -0.011(4) 0.000(4) 0.004(4)
O20 0.039(3) 0.038(3) 0.031(3) -0.016(2) -0.004(2) -0.004(2)
O21 0.027(2) 0.031(2) 0.028(2) -0.008(2) -0.005(2) -0.001(2)

loop_
_atom_site_label
_atom_site_type_symbol
_atom_site_fract_x
_atom_site_fract_y
_atom_site_fract_z
_atom_site_U_iso_or_equiv
_atom_site_thermal_displace_type
_atom_site_occupancy
_atom_site_calc_flag
_atom_site_refinement_flags
Co1 Co 0.68803(7) 0.28322(5) 0.63909(4) 0.0315(2) Uani 1 d .
Co2 Co 0.85617(6) 0.25056(5) 0.47971(4) 0.0266(2) Uani 1 d .
O101 O 0.6191(3) 0.2993(2) 0.5549(2) 0.0300(10) Uani 1 d .
O102 O 0.7013(3) 0.3058(2) 0.4655(2) 0.0290(10) Uani 1 d .
O103 O 0.3825(3) 0.2136(2) 0.5954(2) 0.0292(10) Uani 1 d .
O104 O 0.5427(3) 0.1924(2) 0.4227(2) 0.0263(9) Uani 1 d .
O201 O 0.7936(3) 0.1898(2) 0.6562(2) 0.0309(10) Uani 1 d .
O202 O 0.8686(3) 0.1893(2) 0.5677(2) 0.0321(10) Uani 1 d .
O203 O 0.6850(3) 0.0288(2) 0.7234(2) 0.0336(10) Uani 1 d .
O204 O 0.8436(3) 0.0286(2) 0.5440(2) 0.0256(9) Uani 1 d .
N101 N 0.4546(4) 0.2017(2) 0.5081(2) 0.0213(11) Uani 1 d .
N201 N 0.7656(3) 0.0279(2) 0.6344(2) 0.0181(10) Uani 1 d .
C101 C 0.6221(5) 0.3229(3) 0.4972(3) 0.0231(13) Uani 1 d .
C102 C 0.3903(4) 0.2421(3) 0.5401(3) 0.0225(13) Uani 1 d .
C103 C 0.4760(5) 0.2293(3) 0.4444(3) 0.0220(13) Uani 1 d .
C104 C 0.5780(5) 0.4573(3) 0.4457(3) 0.0311(15) Uani 1 d .
H10A H 0.5979(5) 0.4654(3) 0.4832(3) 0.047 Uiso 1 calc R
H10B H 0.5229(5) 0.4971(3) 0.4226(3) 0.047 Uiso 1 calc R
H10C H 0.6460(5) 0.4574(3) 0.4219(3) 0.047 Uiso 1 calc R
C105 C 0.2246(5) 0.3341(4) 0.5360(3) 0.040(2) Uani 1 d .
H10D H 0.1875(5) 0.3826(4) 0.5129(3) 0.061 Uiso 1 calc R
H10E H 0.2453(5) 0.3337(4) 0.5762(3) 0.061 Uiso 1 calc R
H10F H 0.1730(5) 0.2955(4) 0.5395(3) 0.061 Uiso 1 calc R
C106 C 0.3867(6) 0.3027(4) 0.3430(3) 0.038(2) Uani 1 d .
H10G H 0.3475(6) 0.3500(4) 0.3188(3) 0.058 Uiso 1 calc R
H10H H 0.3384(6) 0.2623(4) 0.3465(3) 0.058 Uiso 1 calc R
H10I H 0.4571(6) 0.2944(4) 0.3235(3) 0.058 Uiso 1 calc R
C107 C 0.5255(5) 0.3803(3) 0.4609(3) 0.0236(13) Uani 1 d .
C108 C 0.4158(5) 0.3814(3) 0.4986(3) 0.0259(14) Uani 1 d .
H10J H 0.3733(5) 0.4303(3) 0.4807(3) 0.031 Uiso 1 calc R
H10K H 0.4392(5) 0.3770(3) 0.5399(3) 0.031 Uiso 1 calc R
C109 C 0.3327(5) 0.3189(3) 0.5032(3) 0.0262(14) Uani 1 d .
C110 C 0.3047(5) 0.3194(3) 0.4388(3) 0.0306(15) Uani 1 d .
H11A H 0.2524(5) 0.2807(3) 0.4414(3) 0.037 Uiso 1 calc R
H11B H 0.2666(5) 0.3680(3) 0.4151(3) 0.037 Uiso 1 calc R
C111 C 0.4139(5) 0.3046(3) 0.4067(3) 0.0241(13) Uani 1 d .
C112 C 0.4944(5) 0.3685(3) 0.4007(3) 0.0264(14) Uani 1 d .
H11C H 0.5651(5) 0.3575(3) 0.3819(3) 0.032 Uiso 1 calc R
H11D H 0.4578(5) 0.4156(3) 0.3732(3) 0.032 Uiso 1 calc R
C201 C 0.8703(5) 0.1698(3) 0.6246(3) 0.0234(13) Uani 1 d .
C202 C 0.8610(5) 0.0201(3) 0.5977(3) 0.0210(13) Uani 1 d .
C203 C 0.7726(5) 0.0195(3) 0.6971(3) 0.0216(13) Uani 1 d .
C204 C 1.0571(5) 0.1803(4) 0.6645(3) 0.034(2) Uani 1 d .
H20A H 1.1266(5) 0.1547(4) 0.6861(3) 0.051 Uiso 1 calc R
H20B H 1.0198(5) 0.2107(4) 0.6863(3) 0.051 Uiso 1 calc R
H20C H 1.0756(5) 0.2122(4) 0.6240(3) 0.051 Uiso 1 calc R
C205 C 1.0517(5) -0.0446(4) 0.5956(3) 0.033(2) Uani 1 d .
H20D H 1.1268(5) -0.0582(4) 0.6148(3) 0.050 Uiso 1 calc R
H20E H 1.0589(5) -0.0137(4) 0.5535(3) 0.050 Uiso 1 calc R
H20F H 1.0157(5) -0.0896(4) 0.5977(3) 0.050 Uiso 1 calc R
C206 C 0.8755(5) -0.0486(3) 0.7962(3) 0.0309(15) Uani 1 d .
H20G H 0.9497(5) -0.0623(3) 0.8163(3) 0.046 Uiso 1 calc R
H20H H 0.8387(5) -0.0936(3) 0.7991(3) 0.046 Uiso 1 calc R
H20I H 0.8289(5) -0.0191(3) 0.8156(3) 0.046 Uiso 1 calc R
C207 C 0.9759(4) 0.1214(3) 0.6598(2) 0.0215(13) Uani 1 d .
C208 C 1.0360(5) 0.0730(3) 0.6242(3) 0.0253(14) Uani 1 d .
H20J H 1.1149(5) 0.0592(3) 0.6394(3) 0.030 Uiso 1 calc R
H20K H 1.0386(5) 0.1039(3) 0.5813(3) 0.030 Uiso 1 calc R
C209 C 0.9783(4) -0.0004(3) 0.6289(3) 0.0232(13) Uani 1 d .
C210 C 0.9637(5) -0.0470(3) 0.6965(3) 0.0246(13) Uani 1 d .
H21A H 0.9279(5) -0.0930(3) 0.6993(3) 0.030 Uiso 1 calc R
H21B H 1.0388(5) -0.0614(3) 0.7167(3) 0.030 Uiso 1 calc R
C211 C 0.8898(5) -0.0022(3) 0.7289(2) 0.0225(13) Uani 1 d .
C212 C 0.9484(5) 0.0700(3) 0.7246(2) 0.0226(13) Uani 1 d .
H21C H 0.8989(5) 0.0994(3) 0.7436(2) 0.027 Uiso 1 calc R
H21D H 1.0197(5) 0.0552(3) 0.7485(2) 0.027 Uiso 1 calc R
C301 C 0.6088(4) 0.1143(3) 0.5716(2) 0.0197(13) Uani 1 d .
H30A H 0.6511(4) 0.1554(3) 0.5685(2) 0.024 Uiso 1 calc R
C302 C 0.5021(4) 0.1253(3) 0.5433(2) 0.0174(12) Uani 1 d .
C303 C 0.4359(4) 0.0653(3) 0.5478(2) 0.0202(13) Uani 1 d .
C304 C 0.4831(4) -0.0074(3) 0.5807(2) 0.0195(13) Uani 1 d .
H30B H 0.4412(4) -0.0485(3) 0.5831(2) 0.023 Uiso 1 calc R
C305 C 0.5901(5) -0.0209(3) 0.6100(2) 0.0208(13) Uani 1 d .
C306 C 0.6519(5) 0.0418(3) 0.6047(2) 0.0188(13) Uani 1 d .
C307 C 0.3162(5) 0.0773(3) 0.5196(3) 0.0282(14) Uani 1 d .
H30C H 0.2849(5) 0.0293(3) 0.5277(3) 0.042 Uiso 1 calc R
H30D H 0.3199(5) 0.1024(3) 0.4761(3) 0.042 Uiso 1 calc R
H30E H 0.2678(5) 0.1080(3) 0.5372(3) 0.042 Uiso 1 calc R
C308 C 0.6381(5) -0.1003(3) 0.6464(3) 0.0294(14) Uani 1 d .
H30F H 0.7125(5) -0.0985(3) 0.6632(3) 0.044 Uiso 1 calc R
H30G H 0.6453(5) -0.1301(3) 0.6199(3) 0.044 Uiso 1 calc R
H30H H 0.5871(5) -0.1227(3) 0.6791(3) 0.044 Uiso 1 calc R
N1 N 0.7685(5) 0.4212(4) 0.5992(3) 0.051(2) Uani 1 d .
N2 N 1.0141(5) 0.2464(4) 0.4025(3) 0.050(2) Uani 1 d .
O1A O 0.6673(5) 0.4083(3) 0.6201(3) 0.044(2) Uiso 0.75 d P
O1B O 0.7073(17) 0.4490(12) 0.6388(10) 0.058(5) Uiso 0.25 d P
O2 O 0.8144(6) 0.4791(3) 0.5755(3) 0.081(2) Uani 1 d .
O3A O 0.8257(6) 0.3576(4) 0.5984(3) 0.036(2) Uiso 0.75 d P
O3B O 0.7756(19) 0.3662(12) 0.5981(9) 0.033(5) Uiso 0.25 d P
O4 O 0.9233(4) 0.2904(3) 0.3869(2) 0.0492(13) Uani 1 d .
O5 O 1.0871(5) 0.2401(4) 0.3653(3) 0.079(2) Uani 1 d .
O6 O 1.0251(4) 0.2077(3) 0.4589(2) 0.0509(13) Uani 1 d .
O7A O 0.5416(5) 0.2362(4) 0.6750(3) 0.043(2) Uiso 0.75 d P
C3A C 0.4592(10) 0.2739(7) 0.7061(5) 0.066(3) Uiso 0.75 d P
O7B O 0.5325(14) 0.3576(10) 0.6498(8) 0.039(4) Uiso 0.25 d P
C3B C 0.4290(23) 0.3326(16) 0.6811(13) 0.042(7) Uiso 0.25 d P
O7C O 0.5555(12) 0.1908(9) 0.6769(7) 0.020(3) Uiso 0.25 d P
O8 O 0.7288(4) 0.2827(3) 0.7277(2) 0.0459(12) Uani 1 d .
C1 C 0.7306(8) 0.2180(4) 0.7818(3) 0.067(2) Uani 1 d .
H1A H 0.7516(8) 0.2318(4) 0.8165(3) 0.100 Uiso 1 calc R
H1B H 0.7858(8) 0.1796(4) 0.7776(3) 0.100 Uiso 1 calc R
H1C H 0.6556(8) 0.1991(4) 0.7878(3) 0.100 Uiso 1 calc R
O9 O 0.9293(4) 0.3404(2) 0.4997(2) 0.0450(12) Uani 1 d .
C2 C 0.9381(7) 0.4136(4) 0.4537(4) 0.062(2) Uani 1 d .
H2A H 0.9732(7) 0.4461(4) 0.4716(4) 0.093 Uiso 1 calc R
H2B H 0.8626(7) 0.4353(4) 0.4381(4) 0.093 Uiso 1 calc R
H2C H 0.9845(7) 0.4081(4) 0.4208(4) 0.093 Uiso 1 calc R
O10 O 0.7848(3) 0.1640(2) 0.4540(2) 0.0313(10) Uani 1 d .
Co3 Co 0.58851(7) 0.25918(5) -0.02562(4) 0.0277(2) Uani 1 d .
Co4 Co 0.74337(7) 0.28281(5) 0.13957(4) 0.0283(2) Uani 1 d .
O401 O 0.5658(4) 0.1891(2) 0.0572(2) 0.0450(12) Uani 1 d .
O402 O 0.6522(3) 0.1968(2) 0.1400(2) 0.0389(11) Uani 1 d .
O403 O 0.6496(3) 0.0292(2) 0.0421(2) 0.0307(10) Uani 1 d .
O404 O 0.8084(3) 0.0495(2) 0.2130(2) 0.0254(9) Uani 1 d .
O501 O 0.7373(3) 0.3054(2) -0.0345(2) 0.0372(11) Uani 1 d .
O502 O 0.8045(3) 0.3164(2) 0.0520(2) 0.0375(11) Uani 1 d .
O503 O 0.9140(3) 0.1979(2) -0.0810(2) 0.0318(10) Uani 1 d .
O504 O 1.0664(3) 0.2237(2) 0.0898(2) 0.0306(10) Uani 1 d .
N401 N 0.7293(4) 0.0341(2) 0.1293(2) 0.0193(10) Uani 1 d .
N501 N 0.9973(4) 0.2093(2) 0.0034(2) 0.0226(11) Uani 1 d .
C401 C 0.5774(5) 0.1733(3) 0.1141(3) 0.0277(14) Uani 1 d .
C402 C 0.6361(5) 0.0218(3) 0.0957(3) 0.0257(14) Uani 1 d .
C403 C 0.7254(5) 0.0322(3) 0.1906(3) 0.0233(13) Uani 1 d .
C404 C 0.3887(5) 0.1809(4) 0.1588(3) 0.038(2) Uani 1 d .
H40A H 0.3584(5) 0.2089(4) 0.1184(3) 0.057 Uiso 1 calc R
H40B H 0.4175(5) 0.2152(4) 0.1770(3) 0.057 Uiso 1 calc R
H40C H 0.3288(5) 0.1544(4) 0.1837(3) 0.057 Uiso 1 calc R
C405 C 0.4687(5) -0.0532(4) 0.1016(3) 0.042(2) Uani 1 d .
H40D H 0.3990(5) -0.0691(4) 0.1228(3) 0.062 Uiso 1 calc R
H40E H 0.5200(5) -0.0968(4) 0.1048(3) 0.062 Uiso 1 calc R
H40F H 0.4509(5) -0.0256(4) 0.0591(3) 0.062 Uiso 1 calc R
C406 C 0.6459(5) -0.0338(4) 0.2933(3) 0.0315(15) Uani 1 d .
H40G H 0.5768(5) -0.0491(4) 0.3154(3) 0.047 Uiso 1 calc R
H40H H 0.6828(5) -0.0008(4) 0.3099(3) 0.047 Uiso 1 calc R
H40I H 0.6970(5) -0.0777(4) 0.2971(3) 0.047 Uiso 1 calc R
C407 C 0.4878(5) 0.1233(3) 0.1545(3) 0.0248(14) Uani 1 d .
C408 C 0.4437(5) 0.0687(3) 0.1241(3) 0.0295(15) Uani 1 d .
H40J H 0.4294(5) 0.0964(3) 0.0808(3) 0.035 Uiso 1 calc R
H40K H 0.3708(5) 0.0521(3) 0.1421(3) 0.035 Uiso 1 calc R
C409 C 0.5265(5) -0.0022(3) 0.1304(3) 0.0275(14) Uani 1 d .
C410 C 0.5570(5) -0.0439(3) 0.1978(3) 0.0269(14) Uani 1 d .
H41A H 0.6084(5) -0.0883(3) 0.2016(3) 0.032 Uiso 1 calc R
H41B H 0.4876(5) -0.0604(3) 0.2200(3) 0.032 Uiso 1 calc R
C411 C 0.6156(5) 0.0078(3) 0.2258(3) 0.0242(13) Uani 1 d .
C412 C 0.5356(5) 0.0789(3) 0.2194(3) 0.0252(14) Uani 1 d .
H41C H 0.5774(5) 0.1127(3) 0.2337(3) 0.030 Uiso 1 calc R
H41D H 0.4711(5) 0.0640(3) 0.2464(3) 0.030 Uiso 1 calc R
C501 C 0.8029(5) 0.3313(3) -0.0046(3) 0.0269(14) Uani 1 d .
C502 C 1.0532(5) 0.2507(3) 0.0346(3) 0.0254(14) Uani 1 d .
C503 C 0.9697(5) 0.2363(3) -0.0598(3) 0.0265(14) Uani 1 d .
C504 C 0.8159(5) 0.4659(3) -0.0582(3) 0.037(2) Uani 1 d .
H50A H 0.7471(5) 0.4653(3) -0.0806(3) 0.056 Uiso 1 calc R
H50B H 0.8610(5) 0.5055(3) -0.0828(3) 0.056 Uiso 1 calc R
H50C H 0.7956(5) 0.4750(3) -0.0209(3) 0.056 Uiso 1 calc R
C505 C 1.2003(5) 0.3411(4) 0.0269(3) 0.041(2) Uani 1 d .
H50D H 1.1819(5) 0.3416(4) 0.0673(3) 0.062 Uiso 1 calc R
H50E H 1.2268(5) 0.3891(4) 0.0029(3) 0.062 Uiso 1 calc R
H50F H 1.2597(5) 0.3017(4) 0.0298(3) 0.062 Uiso 1 calc R
C506 C 1.0379(7) 0.3082(4) -0.1631(3) 0.050(2) Uani 1 d .
H50G H 1.0648(7) 0.3554(4) -0.1884(3) 0.075 Uiso 1 calc R
H50H H 0.9689(7) 0.2990(4) -0.1811(3) 0.075 Uiso 1 calc R
H50I H 1.0959(7) 0.2679(4) -0.1599(3) 0.075 Uiso 1 calc R
C507 C 0.8868(5) 0.3890(3) -0.0429(3) 0.0267(14) Uani 1 d .
C508 C 0.9968(5) 0.3895(3) -0.0072(3) 0.0286(14) Uani 1 d .
H50J H 0.9758(5) 0.3855(3) 0.0344(3) 0.034 Uiso 1 calc R
H50K H 1.0281(5) 0.4382(3) -0.0258(3) 0.034 Uiso 1 calc R
C509 C 1.0931(5) 0.3268(3) -0.0038(3) 0.0281(14) Uani 1 d .
C510 C 1.1195(5) 0.3257(3) -0.0677(3) 0.033(2) Uani 1 d .
H51A H 1.1798(5) 0.2863(3) -0.0653(3) 0.040 Uiso 1 calc R
H51B H 1.1472(5) 0.3738(3) -0.0922(3) 0.040 Uiso 1 calc R
C511 C 1.0121(5) 0.3115(3) -0.0988(3) 0.0302(15) Uani 1 d .
C512 C 0.9175(5) 0.3757(3) -0.1031(3) 0.0322(15) Uani 1 d .
H51C H 0.9422(5) 0.4224(3) -0.1318(3) 0.039 Uiso 1 calc R
H51D H 0.8481(5) 0.3645(3) -0.1202(3) 0.039 Uiso 1 calc R
C601 C 0.8632(4) 0.1212(3) 0.0658(2) 0.0191(13) Uani 1 d .
H60A H 0.8091(4) 0.1616(3) 0.0619(2) 0.023 Uiso 1 calc R
C602 C 0.8390(4) 0.0479(3) 0.0989(2) 0.0199(13) Uani 1 d .
C603 C 0.9175(5) -0.0139(3) 0.1046(3) 0.0214(13) Uani 1 d .
C604 C 1.0234(5) 0.0004(3) 0.0768(2) 0.0245(14) Uani 1 d .
H60B H 1.0768(5) -0.0403(3) 0.0803(2) 0.029 Uiso 1 calc R
C605 C 1.0527(4) 0.0733(3) 0.0439(2) 0.0205(13) Uani 1 d .
C606 C 0.9697(5) 0.1331(3) 0.0385(2) 0.0207(13) Uani 1 d .
C607 C 0.8900(5) -0.0935(3) 0.1410(3) 0.0305(15) Uani 1 d .
H60C H 0.8136(5) -0.0926(3) 0.1567(3) 0.046 Uiso 1 calc R
H60D H 0.9443(5) -0.1147(3) 0.1745(3) 0.046 Uiso 1 calc R
H60E H 0.8945(5) -0.1238(3) 0.1148(3) 0.046 Uiso 1 calc R
C608 C 1.1717(5) 0.0865(3) 0.0176(3) 0.0321(15) Uani 1 d .
H60F H 1.1768(5) 0.1396(3) -0.0035(3) 0.048 Uiso 1 calc R
H60G H 1.1853(5) 0.0594(3) -0.0107(3) 0.048 Uiso 1 calc R
H60H H 1.2283(5) 0.0688(3) 0.0502(3) 0.048 Uiso 1 calc R
N3 N 0.5079(6) 0.3783(3) 0.1350(3) 0.052(2) Uani 1 d .
N4 N 0.4402(6) 0.2732(5) -0.1121(3) 0.063(2) Uani 1 d .
O11 O 0.5916(4) 0.3589(3) 0.1059(2) 0.0479(12) Uani 1 d .
O12 O 0.5209(6) 0.3691(4) 0.1899(3) 0.104(3) Uani 1 d .
O13 O 0.4166(5) 0.4043(3) 0.1081(3) 0.074(2) Uani 1 d .
O14 O 0.4252(4) 0.2313(3) -0.0584(3) 0.0572(14) Uani 1 d .
O15 O 0.3751(5) 0.2797(5) -0.1552(3) 0.112(3) Uani 1 d .
O16 O 0.5298(5) 0.3102(3) -0.1196(2) 0.0561(14) Uani 1 d .
O17 O 0.6900(5) 0.2614(3) 0.2306(2) 0.069(2) Uani 1 d .
C4 C 0.7402(8) 0.2246(6) 0.2869(4) 0.085(3) Uani 1 d .
H4A H 0.6872(8) 0.2270(6) 0.3183(4) 0.127 Uiso 1 calc R
H4B H 0.8084(8) 0.2484(6) 0.2909(4) 0.127 Uiso 1 calc R
H4C H 0.7604(8) 0.1727(6) 0.2911(4) 0.127 Uiso 1 calc R
O18 O 0.8414(5) 0.3631(3) 0.1542(3) 0.071(2) Uani 1 d .
C5 C 0.8164(10) 0.4413(5) 0.1314(5) 0.102(4) Uani 1 d .
H5A H 0.8753(10) 0.4656(5) 0.1448(5) 0.153 Uiso 1 calc R
H5B H 0.7433(10) 0.4539(5) 0.1465(5) 0.153 Uiso 1 calc R
H5C H 0.8133(10) 0.4583(5) 0.0874(5) 0.153 Uiso 1 calc R
O19 O 0.5008(4) 0.3483(2) -0.0022(2) 0.0430(12) Uani 1 d .
C6 C 0.4742(7) 0.4228(4) -0.0431(4) 0.059(2) Uani 1 d .
H6A H 0.4343(7) 0.4526(4) -0.0216(4) 0.088 Uiso 1 calc R
H6B H 0.4262(7) 0.4213(4) -0.0762(4) 0.088 Uiso 1 calc R
H6C H 0.5442(7) 0.4450(4) -0.0593(4) 0.088 Uiso 1 calc R
O20 O 0.6762(3) 0.1693(2) -0.0514(2) 0.0346(10) Uani 1 d .
O21 O 0.8860(3) 0.2011(2) 0.1732(2) 0.0292(10) Uani 1 d .
C1S C 0.6390(11) 0.4613(8) 0.7629(6) 0.126(4) Uiso 1 d .
O1SA O 0.6679(13) 0.3849(8) 0.7793(6) 0.092(4) Uiso 0.50 d P
O1SB O 0.5959(13) 0.3900(8) 0.7656(7) 0.093(4) Uiso 0.50 d P
C3SA C 1.1374(11) 0.2986(7) 0.2123(6) 0.055(3) Uiso 0.60 d P
C3SB C 1.0349(17) 0.3741(12) 0.1834(10) 0.061(5) Uiso 0.40 d P
O3S O 1.0348(10) 0.3213(6) 0.2316(5) 0.174(4) Uiso 1 d .
C4S C 0.9398(17) 0.6098(11) 0.3328(9) 0.085(6) Uiso 0.50 d P
C5S C 0.8156(17) 0.5996(11) 0.3117(9) 0.087(6) Uiso 0.50 d P
O4S O 0.8274(10) 0.5286(7) 0.2996(6) 0.082(4) Uiso 0.50 d P
C6S C 0.7198(17) 0.5130(11) 0.2731(9) 0.084(6) Uiso 0.50 d P
C7S C 0.7368(17) 0.4327(12) 0.2829(9) 0.087(6) Uiso 0.50 d P
O2S O 1.0217(19) 0.4766(12) 0.2585(10) 0.169(8) Uiso 0.50 d P
C2S C 1.1003(24) 0.4542(15) 0.2960(13) 0.125(9) Uiso 0.50 d P

loop_
_atom_type_symbol
_atom_type_description
_atom_type_scat_dispersion_real
_atom_type_scat_dispersion_imag
_atom_type_scat_source
C C 0.0033 0.0016 'International Tables Vol C Tables 4.2.6.8 and 6.1.1.4'
H H 0.0000 0.0000 'International Tables Vol C Tables 4.2.6.8 and 6.1.1.4'
N N 0.0061 0.0033 'International Tables Vol C Tables 4.2.6.8 and 6.1.1.4'
O O 0.0106 0.0060 'International Tables Vol C Tables 4.2.6.8 and 6.1.1.4'
Co Co 0.3494 0.9721 'International Tables Vol C Tables 4.2.6.8 and 6.1.1.4'

loop_
_geom_angle_atom_site_label_1
_geom_angle_atom_site_label_2
_geom_angle_atom_site_label_3
_geom_angle
O3B Co1 O201 106.8(7)
O3B Co1 O7A 153.6(7)
O201 Co1 O7A 99.6(2)
O3B Co1 O101 85.5(6)
O201 Co1 O101 104.1(2)
O7A Co1 O101 87.5(2)
O3B Co1 O8 94.7(6)
O201 Co1 O8 87.9(2)
O7A Co1 O8 86.8(2)
O101 Co1 O8 167.5(2)
O3B Co1 O3A 14.3(7)
O201 Co1 O3A 92.7(2)
O7A Co1 O3A 167.5(3)
O101 Co1 O3A 91.3(2)
O8 Co1 O3A 91.8(2)
O3B Co1 O1A 44.9(7)
O201 Co1 O1A 148.1(2)
O7A Co1 O1A 109.8(2)
O101 Co1 O1A 89.6(2)
O8 Co1 O1A 81.9(2)
O3A Co1 O1A 57.8(2)
O3B Co1 O7B 94.1(8)
O201 Co1 O7B 157.7(4)
O7A Co1 O7B 59.9(5)
O101 Co1 O7B 84.9(4)
O8 Co1 O7B 82.5(4)
O3A Co1 O7B 107.6(5)
O1A Co1 O7B 49.9(4)
O3B Co1 O7C 170.2(7)
O201 Co1 O7C 80.1(4)
O7A Co1 O7C 20.5(3)
O101 Co1 O7C 86.1(4)
O8 Co1 O7C 92.4(4)
O3A Co1 O7C 171.5(4)
O1A Co1 O7C 130.1(4)
O7B Co1 O7C 80.2(6)
O3B Co1 Co2 69.2(6)
O201 Co1 Co2 64.22(11)
O7A Co1 Co2 123.9(2)
O101 Co1 Co2 51.40(11)
O8 Co1 Co2 140.05(13)
O3A Co1 Co2 63.5(2)
O1A Co1 Co2 106.4(2)
O7B Co1 Co2 133.1(4)
O7C Co1 Co2 109.0(4)
O202 Co2 O102 107.1(2)
O202 Co2 O9 89.3(2)
O102 Co2 O9 91.7(2)
O202 Co2 O10 94.0(2)
O102 Co2 O10 88.1(2)
O9 Co2 O10 176.6(2)
O202 Co2 O6 93.8(2)
O102 Co2 O6 159.0(2)
O9 Co2 O6 91.3(2)
O10 Co2 O6 87.6(2)
O202 Co2 O4 152.7(2)
O102 Co2 O4 100.3(2)
O9 Co2 O4 90.3(2)
O10 Co2 O4 86.4(2)
O6 Co2 O4 58.9(2)
O202 Co2 Co1 48.91(12)
O102 Co2 Co1 63.27(11)
O9 Co2 Co1 70.71(13)
O10 Co2 Co1 112.18(10)
O6 Co2 Co1 136.92(14)
O4 Co2 Co1 153.47(14)
C101 O101 Co1 152.3(4)
C101 O102 Co2 137.7(4)
C201 O201 Co1 132.3(4)
C201 O202 Co2 162.7(4)
C102 N101 C103 124.8(5)
C102 N101 C302 117.3(4)
C103 N101 C302 117.9(4)
C203 N201 C202 124.9(4)
C203 N201 C306 118.4(4)
C202 N201 C306 116.6(4)
O101 C101 O102 125.6(5)
O101 C101 C107 118.6(5)
O102 C101 C107 115.8(5)
O103 C102 N101 118.7(5)
O103 C102 C109 123.6(5)
N101 C102 C109 117.7(5)
O104 C103 N101 119.0(5)
O104 C103 C111 123.5(5)
N101 C103 C111 117.5(5)
C112 C107 C101 112.4(4)
C112 C107 C108 109.7(5)
C101 C107 C108 113.2(5)
C112 C107 C104 108.8(5)
C101 C107 C104 103.7(4)
C108 C107 C104 108.8(4)
C107 C108 C109 116.4(4)
C102 C109 C105 108.9(5)
C102 C109 C110 109.0(5)
C105 C109 C110 111.6(5)
C102 C109 C108 109.6(5)
C105 C109 C108 108.7(5)
C110 C109 C108 109.1(5)
C111 C110 C109 110.7(5)
C103 C111 C106 108.9(5)
C103 C111 C110 109.9(5)
C106 C111 C110 111.3(5)
C103 C111 C112 108.7(4)
C106 C111 C112 109.1(5)
C110 C111 C112 108.9(5)
C107 C112 C111 115.6(5)
O202 C201 O201 125.0(5)
O202 C201 C207 118.2(5)
O201 C201 C207 116.7(5)
O204 C202 N201 118.6(5)
O204 C202 C209 124.1(5)
N201 C202 C209 117.3(5)
O203 C203 N201 119.0(5)
O203 C203 C211 123.0(5)
N201 C203 C211 118.0(4)
C201 C207 C212 113.2(4)
C201 C207 C204 103.6(4)
C212 C207 C204 109.1(4)
C201 C207 C208 112.0(5)
C212 C207 C208 109.4(5)
C204 C207 C208 109.3(4)
C207 C208 C209 115.2(4)
C202 C209 C205 108.1(5)
C202 C209 C210 109.0(4)
C205 C209 C210 111.7(5)
C202 C209 C208 109.5(4)
C205 C209 C208 109.0(4)
C210 C209 C208 109.6(5)
C211 C210 C209 111.0(5)
C203 C211 C206 109.6(4)
C203 C211 C210 108.8(4)
C206 C211 C210 111.1(5)
C203 C211 C212 109.4(4)
C206 C211 C212 109.2(4)
C210 C211 C212 108.8(4)
C207 C212 C211 116.1(4)
C302 C301 C306 119.2(5)
C301 C302 C303 121.8(5)
C301 C302 N101 120.1(5)
C303 C302 N101 118.0(5)
C302 C303 C304 117.4(5)
C302 C303 C307 122.1(5)
C304 C303 C307 120.5(5)
C305 C304 C303 122.5(5)
C304 C305 C306 117.4(5)
C304 C305 C308 121.3(5)
C306 C305 C308 121.2(5)
C301 C306 C305 121.6(5)
C301 C306 N201 120.7(5)
C305 C306 N201 117.7(5)
O3B N1 O2 137.3(13)
O3B N1 O1A 87.1(13)
O2 N1 O1A 132.3(7)
O3B N1 O3A 25.4(12)
O2 N1 O3A 116.7(6)
O1A N1 O3A 110.5(7)
O3B N1 O1B 128.5(15)
O2 N1 O1B 93.7(10)
O1A N1 O1B 50.2(9)
O3A N1 O1B 139.9(11)
O5 N2 O6 121.4(7)
O5 N2 O4 122.6(7)
O6 N2 O4 115.9(5)
O1B O1A N1 69.0(11)
O1B O1A O3B 103.9(14)
N1 O1A O3B 40.3(7)
O1B O1A Co1 135.4(12)
N1 O1A Co1 95.7(4)
O3B O1A Co1 56.4(8)
O1A O1B N1 60.9(11)
O3B O3A N1 48.9(22)
O3B O3A Co1 52.5(23)
N1 O3A Co1 95.9(5)
O3A O3B N1 105.7(28)
O3A O3B O1A 150.9(28)
N1 O3B O1A 52.6(11)
O3A O3B Co1 113.2(28)
N1 O3B Co1 129.6(17)
O1A O3B Co1 78.8(9)
N2 O4 Co2 92.4(4)
N2 O6 Co2 92.6(4)
O7C O7A C3A 133.5(13)
O7C O7A Co1 102.3(11)
C3A O7A Co1 121.3(6)
C3B C3A O7A 117.2(17)
C3B C3A O7B 47.1(16)
O7A C3A O7B 77.3(7)
C3B O7B C3A 34.0(12)
C3B O7B Co1 126.5(15)
C3A O7B Co1 93.3(8)
C3A C3B O7B 98.9(22)
O7A O7C Co1 57.2(10)
C1 O8 Co1 124.7(4)
C2 O9 Co2 122.0(4)
O401 Co3 O501 113.1(2)
O401 Co3 O19 90.1(2)
O501 Co3 O19 93.0(2)
O401 Co3 O16 149.4(2)
O501 Co3 O16 97.5(2)
O19 Co3 O16 90.9(2)
O401 Co3 O20 90.8(2)
O501 Co3 O20 87.3(2)
O19 Co3 O20 178.8(2)
O16 Co3 O20 87.9(2)
O401 Co3 O14 91.1(2)
O501 Co3 O14 155.5(2)
O19 Co3 O14 90.9(2)
O16 Co3 O14 58.3(2)
O20 Co3 O14 88.3(2)
O401 Co3 Co4 57.15(14)
O501 Co3 Co4 62.36(13)
O19 Co3 Co4 68.77(13)
O16 Co3 Co4 149.2(2)
O20 Co3 Co4 112.39(11)
O14 Co3 Co4 140.61(15)
O402 Co4 O502 101.5(2)
O402 Co4 O18 170.8(2)
O502 Co4 O18 86.6(2)
O402 Co4 O17 86.2(2)
O502 Co4 O17 172.2(2)
O18 Co4 O17 85.7(2)
O402 Co4 O21 87.1(2)
O502 Co4 O21 92.3(2)
O18 Co4 O21 88.4(2)
O17 Co4 O21 89.0(2)
O402 Co4 O11 88.9(2)
O502 Co4 O11 88.7(2)
O18 Co4 O11 95.6(2)
O17 Co4 O11 90.5(2)
O21 Co4 O11 175.9(2)
O402 Co4 Co3 55.74(13)
O502 Co4 Co3 51.96(12)
O18 Co4 Co3 133.5(2)
O17 Co4 Co3 134.3(2)
O21 Co4 Co3 110.73(10)
O11 Co4 Co3 66.93(12)
C401 O401 Co3 148.6(4)
C401 O402 Co4 147.6(4)
C501 O501 Co3 139.6(4)
C501 O502 Co4 157.6(4)
C403 N401 C402 125.3(5)
C403 N401 C602 116.9(4)
C402 N401 C602 117.7(4)
C503 N501 C502 124.4(5)
C503 N501 C606 117.6(5)
C502 N501 C606 117.9(5)
O402 C401 O401 125.3(6)
O402 C401 C407 118.2(6)
O401 C401 C407 116.4(6)
O403 C402 N401 118.3(5)
O403 C402 C409 124.4(5)
N401 C402 C409 117.2(5)
O404 C403 N401 119.2(5)
O404 C403 C411 123.3(5)
N401 C403 C411 117.5(5)
C412 C407 C408 110.3(5)
C412 C407 C401 112.0(5)
C408 C407 C401 111.3(5)
C412 C407 C404 109.0(5)
C408 C407 C404 110.2(5)
C401 C407 C404 103.8(5)
C407 C408 C409 114.9(5)
C402 C409 C410 109.0(5)
C402 C409 C405 107.9(5)
C410 C409 C405 111.3(5)
C402 C409 C408 109.7(5)
C410 C409 C408 109.7(5)
C405 C409 C408 109.2(5)
C409 C410 C411 110.6(5)
C406 C411 C403 109.5(5)
C406 C411 C412 109.6(5)
C403 C411 C412 108.5(4)
C406 C411 C410 110.6(5)
C403 C411 C410 108.5(4)
C412 C411 C410 110.0(5)
C411 C412 C407 116.0(5)
O502 C501 O501 126.1(5)
O502 C501 C507 117.5(5)
O501 C501 C507 116.3(5)
O504 C502 N501 118.8(5)
O504 C502 C509 123.8(5)
N501 C502 C509 117.5(5)
O503 C503 N501 118.8(5)
O503 C503 C511 122.8(5)
N501 C503 C511 118.3(5)
C508 C507 C512 110.1(5)
C508 C507 C504 109.9(5)
C512 C507 C504 108.5(5)
C508 C507 C501 113.1(5)
C512 C507 C501 111.6(5)
C504 C507 C501 103.5(4)
C507 C508 C509 116.5(5)
C510 C509 C502 109.0(5)
C510 C509 C505 110.7(5)
C502 C509 C505 108.6(5)
C510 C509 C508 109.8(5)
C502 C509 C508 109.3(4)
C505 C509 C508 109.3(5)
C509 C510 C511 111.0(5)
C503 C511 C510 108.7(5)
C503 C511 C506 108.4(5)
C510 C511 C506 111.8(5)
C503 C511 C512 109.2(5)
C510 C511 C512 108.6(5)
C506 C511 C512 110.0(5)
C507 C512 C511 116.3(5)
C602 C601 C606 118.6(5)
C601 C602 C603 122.0(5)
C601 C602 N401 119.6(5)
C603 C602 N401 118.3(5)
C604 C603 C602 117.6(5)
C604 C603 C607 121.0(5)
C602 C603 C607 121.4(5)
C603 C604 C605 122.5(5)
C604 C605 C606 117.4(5)
C604 C605 C608 120.6(5)
C606 C605 C608 121.9(5)
C601 C606 C605 121.7(5)
C601 C606 N501 119.8(5)
C605 C606 N501 118.4(5)
O13 N3 O12 121.4(7)
O13 N3 O11 119.3(7)
O12 N3 O11 119.3(7)
O15 N4 O14 123.8(8)
O15 N4 O16 121.2(8)
O14 N4 O16 115.0(6)
N3 O11 Co4 130.3(4)
N4 O14 Co3 92.3(4)
N4 O16 Co3 94.3(4)
C4 O17 Co4 134.5(5)
C5 O18 Co4 126.0(6)
C6 O19 Co3 125.3(4)
O1SA C1S O1SB 36.4(8)
O1SB O1SA C1S 76.5(16)
O1SA O1SB C1S 67.1(15)
O3S C3SA C3SB 44.4(8)
O3S C3SB C3SA 51.3(10)
C3SB O3S C3SA 84.3(13)
O4S C5S C4S 104.7(15)
C5S O4S C6S 112.3(14)
C7S C6S O4S 102.9(16)

loop_
_geom_bond_atom_site_label_1
_geom_bond_atom_site_label_2
_geom_bond_distance
Co1 O3B 1.90(2)
Co1 O201 1.992(4)
Co1 O7A 2.024(6)
Co1 O101 2.030(4)
Co1 O8 2.105(4)
Co1 O3A 2.202(7)
Co1 O1A 2.238(6)
Co1 O7B 2.27(2)
Co1 O7C 2.353(15)
Co1 Co2 4.3634(11)
Co2 O202 1.975(4)
Co2 O102 1.984(4)
Co2 O9 2.133(4)
Co2 O10 2.136(4)
Co2 O6 2.181(4)
Co2 O4 2.182(4)
O101 C101 1.258(7)
O102 C101 1.264(7)
O103 C102 1.216(7)
O104 C103 1.218(6)
O201 C201 1.263(7)
O202 C201 1.241(7)
O203 C203 1.216(6)
O204 C202 1.215(6)
N101 C102 1.405(7)
N101 C103 1.414(7)
N101 C302 1.460(7)
N201 C203 1.407(7)
N201 C202 1.422(7)
N201 C306 1.460(7)
C101 C107 1.534(8)
C102 C109 1.516(8)
C103 C111 1.522(8)
C104 C107 1.545(8)
C105 C109 1.522(8)
C106 C111 1.523(8)
C107 C112 1.532(8)
C107 C108 1.544(8)
C108 C109 1.555(8)
C109 C110 1.524(8)
C110 C111 1.522(8)
C111 C112 1.550(8)
C201 C207 1.534(8)
C202 C209 1.510(8)
C203 C211 1.517(8)
C204 C207 1.542(8)
C205 C209 1.526(7)
C206 C211 1.523(8)
C207 C212 1.533(7)
C207 C208 1.546(7)
C208 C209 1.553(8)
C209 C210 1.529(8)
C210 C211 1.523(8)
C211 C212 1.541(7)
C301 C302 1.378(7)
C301 C306 1.379(7)
C302 C303 1.389(7)
C303 C304 1.396(8)
C303 C307 1.512(7)
C304 C305 1.388(7)
C305 C306 1.398(7)
C305 C308 1.513(8)
N1 O3B 1.04(2)
N1 O2 1.207(8)
N1 O1A 1.281(8)
N1 O3A 1.331(9)
N1 O1B 1.37(2)
N2 O5 1.233(7)
N2 O6 1.263(7)
N2 O4 1.268(7)
O1A O1B 1.13(2)
O1A O3B 1.61(2)
O3A O3B 0.59(2)
O7A O7C 0.844(14)
O7A C3A 1.472(12)
C3A C3B 1.09(3)
C3A O7B 1.93(2)
O7B C3B 1.43(3)
O8 C1 1.421(8)
O9 C2 1.441(8)
Co3 O401 1.957(4)
Co3 O501 1.977(4)
Co3 O19 2.120(4)
Co3 O16 2.153(5)
Co3 O20 2.160(4)
Co3 O14 2.214(5)
Co3 Co4 4.4062(11)
Co4 O402 2.000(4)
Co4 O502 2.048(4)
Co4 O18 2.076(5)
Co4 O17 2.105(5)
Co4 O21 2.135(4)
Co4 O11 2.160(4)
O401 C401 1.255(7)
O402 C401 1.246(7)
O403 C402 1.211(6)
O404 C403 1.216(6)
O501 C501 1.259(7)
O502 C501 1.244(7)
O503 C503 1.224(7)
O504 C502 1.212(7)
N401 C403 1.406(7)
N401 C402 1.417(7)
N401 C602 1.453(7)
N501 C503 1.407(7)
N501 C502 1.418(7)
N501 C606 1.449(7)
C401 C407 1.547(8)
C402 C409 1.519(8)
C403 C411 1.527(8)
C404 C407 1.549(8)
C405 C409 1.534(8)
C406 C411 1.523(8)
C407 C412 1.536(8)
C407 C408 1.543(8)
C408 C409 1.551(8)
C409 C410 1.522(8)
C410 C411 1.536(8)
C411 C412 1.535(8)
C501 C507 1.556(8)
C502 C509 1.515(8)
C503 C511 1.518(8)
C504 C507 1.543(8)
C505 C509 1.525(8)
C506 C511 1.535(8)
C507 C508 1.531(8)
C507 C512 1.531(8)
C508 C509 1.548(8)
C509 C510 1.514(8)
C510 C511 1.531(9)
C511 C512 1.550(8)
C601 C602 1.383(7)
C601 C606 1.388(7)
C602 C603 1.394(7)
C603 C604 1.389(8)
C603 C607 1.508(8)
C604 C605 1.394(8)
C605 C606 1.399(7)
C605 C608 1.514(7)
N3 O13 1.217(8)
N3 O12 1.231(8)
N3 O11 1.280(7)
N4 O15 1.224(8)
N4 O14 1.247(8)
N4 O16 1.277(8)
O17 C4 1.364(9)
O18 C5 1.394(10)
O19 C6 1.416(8)
C1S O1SA 1.37(2)
C1S O1SB 1.45(2)
O1SA O1SB 0.89(2)
C3SA O3S 1.361(15)
C3SA C3SB 1.73(2)
C3SB O3S 1.22(2)
C4S C5S 1.58(3)
C5S O4S 1.45(2)
O4S C6S 1.49(2)
C6S C7S 1.45(3)
O2S C2S 1.21(3)
